data_4118659
loop_
_publ_author_name
'Patrick S. Hanley'
'Seth L. Marquard'
'Thomas R. Cundari'
'John F. Hartwig'

_publ_contact_author
; 
John F. Hartwig 
University of California, Berkeley 
Department of Chemistry  
718 Latimer Hall 
Berkeley, CA 94720-1460 
USA 
;
_publ_contact_author_email jhartwig@berkeley.edu
_publ_contact_author_fax '1  510-642-7714'
_publ_contact_author_phone '1  510-642-2038'
_publ_section_title
;
 Reductive Elimination of Alkylamines from Low-Valent, Alkylpalladium(II)
 Amido Complexes
;
_journal_name_full 'Journal of the American Chemical Society'
_journal_page_first 15281
_journal_page_last 15284
_journal_paper_doi 10.1021/ja307558x
_journal_volume 134
_journal_year 2012
_chemical_formula_moiety 'C42 H59 N3 O Pd '
_chemical_formula_sum 'C42 H59 N3 O Pd'
_chemical_formula_weight 728.32
_chemical_name_systematic
; 
? 
;
_space_group_IT_number 14
_symmetry_cell_setting monoclinic
_symmetry_space_group_name_Hall '-P 2yn'
_symmetry_space_group_name_H-M 'P 1 21/n 1'
_atom_sites_solution_hydrogens geom
_atom_sites_solution_primary direct
_atom_sites_solution_secondary difmap
_audit_creation_method SHELXL-97
_audit_update_record
; 
? 
;
_cell_angle_alpha 90.00
_cell_angle_beta 108.1840(10)
_cell_angle_gamma 90.00
_cell_formula_units_Z 4
_cell_length_a 12.8298(3)
_cell_length_b 15.9470(3)
_cell_length_c 19.8577(4)
_cell_measurement_reflns_used 9913
_cell_measurement_temperature 193(2)
_cell_measurement_theta_max 67.43
_cell_measurement_theta_min 3.65
_cell_volume 3859.92(14)
_computing_cell_refinement 'SAINT V7.68A (Bruker, 2005)'
_computing_data_collection 'APEX2 V2010.11-3 (Bruker, 2010)'
_computing_data_reduction
; 
SAINT V7.68A, XPREP V2005/2, SADABS V2007/4, TWINABS V2007/5 
(Bruker, 2005 & 2007) 
;
_computing_molecular_graphics
; 
SHELXTL V6.12 (Bruker, 2005), CrystalMaker v2.1.3 (CrystalMaker, 1994) 
;
_computing_publication_material 'XCIF V6.12 (Bruker, 2005)'
_computing_structure_refinement 'SHELXTL V6.12 (Bruker, 2005)'
_computing_structure_solution 'SHELXTL V6.12 (Bruker, 2005)'
_diffrn_ambient_temperature 193(2)
_diffrn_measured_fraction_theta_full 0.982
_diffrn_measured_fraction_theta_max 0.982
_diffrn_measurement_device 'Bruker Kappa/ApexII CCD'
_diffrn_measurement_method 'profile data from \f and \w scans'
_diffrn_radiation_monochromator graphite
_diffrn_radiation_source 'fine-focus sealed tube'
_diffrn_radiation_type CuK\a
_diffrn_radiation_wavelength 1.54178
_diffrn_radiation_wavelength_id bc21qas
_diffrn_reflns_av_R_equivalents 0.0387
_diffrn_reflns_av_sigmaI/netI 0.0288
_diffrn_reflns_limit_h_max 15
_diffrn_reflns_limit_h_min -15
_diffrn_reflns_limit_k_max 17
_diffrn_reflns_limit_k_min -18
_diffrn_reflns_limit_l_max 23
_diffrn_reflns_limit_l_min -23
_diffrn_reflns_number 33291
_diffrn_reflns_theta_full 67.96
_diffrn_reflns_theta_max 67.96
_diffrn_reflns_theta_min 3.63
_exptl_absorpt_coefficient_mu 4.128
_exptl_absorpt_correction_T_max 0.8404
_exptl_absorpt_correction_T_min 0.3866
_exptl_absorpt_correction_type integration
_exptl_absorpt_process_details 'SHELXTL/XPREP V2005/2 (Bruker, 2005)'
_exptl_crystal_colour red
_exptl_crystal_density_diffrn 1.253
_exptl_crystal_description plate
_exptl_crystal_F_000 1544
_exptl_crystal_id bc21qas
_exptl_crystal_preparation
; 
The data crystal was mounted using oil (Parantone-N, Exxon) to a 
0.3 mm cryo-loop (Hampton Research) with the (0 4 1) scattering 
planes roughly normal to the spindle axis. 
;
_exptl_crystal_size_max 0.378
_exptl_crystal_size_mid 0.198
_exptl_crystal_size_min 0.064
_refine_diff_density_max 1.499
_refine_diff_density_min -0.491
_refine_diff_density_rms 0.066
_refine_ls_extinction_method none
_refine_ls_goodness_of_fit_ref 1.071
_refine_ls_hydrogen_treatment mixed
_refine_ls_matrix_type full
_refine_ls_number_parameters 530
_refine_ls_number_reflns 6914
_refine_ls_number_restraints 385
_refine_ls_restrained_S_all 1.066
_refine_ls_R_factor_all 0.0437
_refine_ls_R_factor_gt 0.0390
_refine_ls_shift/su_max 0.003
_refine_ls_shift/su_mean 0.000
_refine_ls_structure_factor_coef Fsqd
_refine_ls_weighting_details 'calc w=1/[\s^2^(Fo^2^)+(0.0578P)^2^+3.0095P] where P=(Fo^2^+2Fc^2^)/3'
_refine_ls_weighting_scheme calc
_refine_ls_wR_factor_gt 0.1023
_refine_ls_wR_factor_ref 0.1056
_reflns_number_gt 6235
_reflns_number_total 6914
_reflns_threshold_expression >2sigma(I)
_cod_data_source_file ja307558x_si_005.cif
_cod_data_source_block bc21qas
_cod_original_sg_symbol_H-M 'P 1 21/n 1 '
_cod_database_code 4118659

loop_
_symmetry_equiv_pos_as_xyz
'x, y, z'
'-x+1/2, y+1/2, -z+1/2'
'-x, -y, -z'
'x-1/2, -y-1/2, z-1/2'

loop_
_atom_site_label
_atom_site_type_symbol
_atom_site_fract_x
_atom_site_fract_y
_atom_site_fract_z
_atom_site_U_iso_or_equiv
_atom_site_adp_type
_atom_site_occupancy
_atom_site_symmetry_multiplicity
_atom_site_calc_flag
_atom_site_refinement_flags
_atom_site_disorder_assembly
_atom_site_disorder_group
Pd1 Pd 0.213583(16) 0.195123(13) 0.408285(11) 0.03536(9) Uani 1 1 d . A .
N2 N 0.35855(19) 0.29273(14) 0.53311(12) 0.0328(5) Uani 1 1 d . A .
N3 N 0.18683(18) 0.32872(15) 0.50190(12) 0.0332(5) Uani 1 1 d . A .
C1 C 0.2988(3) 0.2591(2) 0.35322(16) 0.0419(7) Uani 1 1 d . . .
H1 H 0.3375 0.3080 0.3818 0.050 Uiso 1 1 calc R . .
C2 C 0.2159(3) 0.2904(2) 0.2826(2) 0.0536(8) Uani 1 1 d . . .
H2 H 0.1427 0.3075 0.2858 0.064 Uiso 1 1 calc R . .
C3 C 0.2774(3) 0.3595(2) 0.2544(2) 0.0635(10) Uani 1 1 d . . .
H3A H 0.2266 0.3907 0.2145 0.076 Uiso 1 1 calc R . .
H3B H 0.3149 0.3995 0.2924 0.076 Uiso 1 1 calc R . .
C4 C 0.3604(4) 0.3078(3) 0.2300(2) 0.0683(11) Uani 1 1 d . . .
H4A H 0.3477 0.3146 0.1785 0.082 Uiso 1 1 calc R . .
H4B H 0.4367 0.3246 0.2560 0.082 Uiso 1 1 calc R . .
C5 C 0.3385(3) 0.2185(2) 0.24764(19) 0.0567(9) Uani 1 1 d . . .
H5 H 0.3648 0.1751 0.2203 0.068 Uiso 1 1 calc R . .
C6 C 0.3810(3) 0.2056(2) 0.3291(2) 0.0510(8) Uani 1 1 d . . .
H6 H 0.4548 0.2326 0.3475 0.061 Uiso 1 1 calc R . .
C7 C 0.2134(3) 0.2192(3) 0.2324(2) 0.0621(10) Uani 1 1 d . . .
H7A H 0.1729 0.2332 0.1825 0.075 Uiso 1 1 calc R . .
H7B H 0.1851 0.1664 0.2464 0.075 Uiso 1 1 calc R . .
C8 C 0.3931(3) 0.1146(3) 0.3506(2) 0.0667(11) Uani 1 1 d . . .
H8A H 0.4144 0.1104 0.4024 0.100 Uiso 1 1 calc R . .
H8B H 0.4497 0.0885 0.3339 0.100 Uiso 1 1 calc R . .
H8C H 0.3231 0.0856 0.3296 0.100 Uiso 1 1 calc R . .
N1 N 0.1347(2) 0.09640(18) 0.34888(16) 0.0542(7) Uani 1 1 d D . .
H1A H 0.176(3) 0.0514(17) 0.359(2) 0.081 Uiso 1 1 d D . .
C9 C 0.0212(4) 0.0945(7) 0.3117(4) 0.0490(16) Uani 0.60(3) 1 d PGDU A 1
C10 C -0.0330(6) 0.1711(6) 0.3000(5) 0.0405(14) Uani 0.60(3) 1 d PGU A 1
H10A H 0.0073 0.2218 0.3127 0.049 Uiso 0.60(3) 1 calc PR A 1
C11 C -0.1464(6) 0.1737(5) 0.2696(6) 0.0440(15) Uani 0.60(3) 1 d PGU A 1
H11A H -0.1835 0.2261 0.2616 0.053 Uiso 0.60(3) 1 calc PR A 1
C12 C -0.2054(3) 0.0996(6) 0.2510(4) 0.0540(15) Uani 0.60(3) 1 d PGDU A 1
C13 C -0.1512(6) 0.0229(5) 0.2628(7) 0.0581(19) Uani 0.60(3) 1 d PGU A 1
H13A H -0.1915 -0.0277 0.2500 0.070 Uiso 0.60(3) 1 calc PR A 1
C14 C -0.0378(6) 0.0204(6) 0.2931(7) 0.058(2) Uani 0.60(3) 1 d PGU A 1
H14A H -0.0007 -0.0320 0.3011 0.070 Uiso 0.60(3) 1 calc PR A 1
O1 O -0.3212(5) 0.1024(8) 0.2194(6) 0.062(2) Uani 0.60(3) 1 d PDU A 1
C15 C -0.3740(10) 0.1387(11) 0.2678(8) 0.082(3) Uani 0.60(3) 1 d PDU A 1
H15A H -0.4536 0.1309 0.2485 0.123 Uiso 0.60(3) 1 calc PR A 1
H15B H -0.3573 0.1987 0.2735 0.123 Uiso 0.60(3) 1 calc PR A 1
H15C H -0.3467 0.1109 0.3140 0.123 Uiso 0.60(3) 1 calc PR A 1
C9B C 0.0238(5) 0.0993(11) 0.3089(6) 0.050(2) Uani 0.40(3) 1 d PGDU A 2
C10B C -0.0395(11) 0.1690(9) 0.3122(9) 0.051(2) Uani 0.40(3) 1 d PGU A 2
H10B H -0.0053 0.2188 0.3348 0.061 Uiso 0.40(3) 1 calc PR A 2
C11B C -0.1529(10) 0.1658(11) 0.2823(9) 0.052(2) Uani 0.40(3) 1 d PGU A 2
H11B H -0.1962 0.2134 0.2845 0.062 Uiso 0.40(3) 1 calc PR A 2
C12B C -0.2030(5) 0.0929(12) 0.2492(7) 0.059(2) Uani 0.40(3) 1 d PGDU A 2
C13B C -0.1396(10) 0.0233(9) 0.2459(8) 0.057(2) Uani 0.40(3) 1 d PGU A 2
H13B H -0.1738 -0.0265 0.2233 0.069 Uiso 0.40(3) 1 calc PR A 2
C14B C -0.0263(10) 0.0265(9) 0.2758(8) 0.052(2) Uani 0.40(3) 1 d PGU A 2
H14B H 0.0170 -0.0212 0.2736 0.062 Uiso 0.40(3) 1 calc PR A 2
O1B O -0.3182(8) 0.0820(11) 0.2293(11) 0.072(3) Uani 0.40(3) 1 d PDU A 2
C15B C -0.3746(15) 0.1554(14) 0.2449(15) 0.088(5) Uani 0.40(3) 1 d PDU A 2
H15D H -0.4541 0.1473 0.2253 0.131 Uiso 0.40(3) 1 calc PR A 2
H15E H -0.3530 0.2052 0.2236 0.131 Uiso 0.40(3) 1 calc PR A 2
H15F H -0.3545 0.1629 0.2964 0.131 Uiso 0.40(3) 1 calc PR A 2
C16 C 0.2602(2) 0.27921(17) 0.48481(14) 0.0303(5) Uani 1 1 d . . .
C17 C 0.3521(2) 0.3465(2) 0.59218(16) 0.0408(7) Uani 1 1 d . . .
H17A H 0.4063 0.3927 0.6010 0.049 Uiso 1 1 calc R A .
H17B H 0.3645 0.3137 0.6363 0.049 Uiso 1 1 calc R . .
C18 C 0.2357(2) 0.3797(2) 0.56544(16) 0.0422(7) Uani 1 1 d . A .
H18A H 0.1969 0.3714 0.6009 0.051 Uiso 1 1 calc R . .
H18B H 0.2346 0.4401 0.5535 0.051 Uiso 1 1 calc R . .
C19 C 0.4540(2) 0.24296(18) 0.53859(15) 0.0359(6) Uani 1 1 d . . .
C20 C 0.4570(2) 0.1592(2) 0.56140(16) 0.0420(7) Uani 1 1 d . A .
C21 C 0.5511(3) 0.1128(2) 0.56485(18) 0.0522(8) Uani 1 1 d . . .
H21 H 0.5555 0.0559 0.5795 0.063 Uiso 1 1 calc R A .
C22 C 0.6373(3) 0.1479(2) 0.5476(2) 0.0593(10) Uani 1 1 d . A .
H22 H 0.6998 0.1148 0.5495 0.071 Uiso 1 1 calc R . .
C23 C 0.6334(3) 0.2301(3) 0.5276(2) 0.0567(9) Uani 1 1 d . . .
H23 H 0.6941 0.2538 0.5165 0.068 Uiso 1 1 calc R A .
C24 C 0.5419(2) 0.2801(2) 0.52301(17) 0.0442(7) Uani 1 1 d . A .
C25 C 0.3678(3) 0.1211(2) 0.58614(17) 0.0485(8) Uani 1 1 d . . .
H25 H 0.3050 0.1615 0.5745 0.058 Uiso 1 1 calc R A .
C26 C 0.4085(4) 0.1096(3) 0.6673(2) 0.0722(11) Uani 1 1 d . A .
H26A H 0.4326 0.1638 0.6901 0.108 Uiso 1 1 calc R . .
H26B H 0.4702 0.0701 0.6802 0.108 Uiso 1 1 calc R . .
H26C H 0.3488 0.0875 0.6831 0.108 Uiso 1 1 calc R . .
C27 C 0.3256(4) 0.0387(2) 0.5492(2) 0.0679(11) Uani 1 1 d . A .
H27A H 0.2982 0.0477 0.4978 0.102 Uiso 1 1 calc R . .
H27B H 0.2660 0.0176 0.5656 0.102 Uiso 1 1 calc R . .
H27C H 0.3854 -0.0024 0.5602 0.102 Uiso 1 1 calc R . .
C28 C 0.5440(3) 0.3728(2) 0.5054(2) 0.0525(8) Uani 1 1 d . . .
H28 H 0.4674 0.3946 0.4942 0.063 Uiso 1 1 calc R A .
C29 C 0.6150(3) 0.4200(2) 0.5704(2) 0.0644(10) Uani 1 1 d . A .
H29A H 0.5876 0.4094 0.6105 0.097 Uiso 1 1 calc R . .
H29B H 0.6118 0.4802 0.5602 0.097 Uiso 1 1 calc R . .
H29C H 0.6911 0.4006 0.5823 0.097 Uiso 1 1 calc R . .
C30 C 0.5826(4) 0.3907(3) 0.4415(3) 0.0737(12) Uani 1 1 d . A .
H30A H 0.5345 0.3619 0.3998 0.111 Uiso 1 1 calc R . .
H30B H 0.6580 0.3705 0.4511 0.111 Uiso 1 1 calc R . .
H30C H 0.5801 0.4513 0.4327 0.111 Uiso 1 1 calc R . .
C31 C 0.0714(2) 0.33295(18) 0.46210(15) 0.0345(6) Uani 1 1 d . . .
C32 C 0.0012(2) 0.2710(2) 0.47338(17) 0.0423(7) Uani 1 1 d D A .
C33 C -0.1103(3) 0.2784(2) 0.4348(2) 0.0520(8) Uani 1 1 d . . .
H33 H -0.1605 0.2378 0.4413 0.062 Uiso 1 1 calc R A .
C34 C -0.1487(3) 0.3428(2) 0.38783(19) 0.0524(8) Uani 1 1 d . A .
H34 H -0.2246 0.3457 0.3618 0.063 Uiso 1 1 calc R . .
C35 C -0.0779(2) 0.4035(2) 0.37801(17) 0.0458(7) Uani 1 1 d . . .
H35 H -0.1056 0.4481 0.3457 0.055 Uiso 1 1 calc R A .
C36 C 0.0343(2) 0.39988(19) 0.41527(15) 0.0378(6) Uani 1 1 d . A .
C37 C 0.0405(3) 0.2003(2) 0.5254(2) 0.0566(9) Uani 1 1 d D . .
H37A H 0.1198 0.2111 0.5510 0.068 Uiso 0.361(4) 1 calc PR A 1
H37B H 0.1219 0.1967 0.5360 0.068 Uiso 0.39(3) 1 d PR B 2
H37C H 0.1133 0.1832 0.5214 0.068 Uiso 0.25(3) 1 d PR C 3
C38 C -0.0205(12) 0.2042(9) 0.5814(6) 0.063(4) Uani 0.361(4) 1 d PDU A 1
H38A H -0.0969 0.1870 0.5596 0.094 Uiso 0.361(4) 1 calc PR A 1
H38B H -0.0183 0.2617 0.5992 0.094 Uiso 0.361(4) 1 calc PR A 1
H38C H 0.0152 0.1664 0.6208 0.094 Uiso 0.361(4) 1 calc PR A 1
C39 C 0.0333(13) 0.1134(5) 0.4941(8) 0.071(4) Uani 0.361(4) 1 d PDU A 1
H39A H 0.0810 0.1099 0.4640 0.106 Uiso 0.361(4) 1 calc PR A 1
H39B H -0.0426 0.1018 0.4655 0.106 Uiso 0.361(4) 1 calc PR A 1
H39C H 0.0569 0.0721 0.5324 0.106 Uiso 0.361(4) 1 calc PR A 1
C38B C 0.019(2) 0.2180(9) 0.5956(6) 0.068(5) Uani 0.39(3) 1 d PDU A 2
H38D H 0.0483 0.2734 0.6132 0.102 Uiso 0.39(3) 1 calc PR B 2
H38E H 0.0555 0.1751 0.6304 0.102 Uiso 0.39(3) 1 calc PR B 2
H38F H -0.0600 0.2168 0.5883 0.102 Uiso 0.39(3) 1 calc PR B 2
C39B C -0.0065(19) 0.1152(6) 0.4959(8) 0.065(5) Uani 0.39(3) 1 d PDU A 2
H39D H 0.0028 0.1069 0.4492 0.098 Uiso 0.39(3) 1 calc PR B 2
H39E H -0.0848 0.1133 0.4914 0.098 Uiso 0.39(3) 1 calc PR B 2
H39F H 0.0322 0.0707 0.5281 0.098 Uiso 0.39(3) 1 calc PR B 2
C38C C 0.062(3) 0.2232(12) 0.6023(5) 0.060(5) Uani 0.25(3) 1 d PDU A 3
H38G H 0.0996 0.2773 0.6120 0.090 Uiso 0.25(3) 1 calc PR C 3
H38H H 0.1072 0.1800 0.6326 0.090 Uiso 0.25(3) 1 calc PR C 3
H38I H -0.0085 0.2273 0.6122 0.090 Uiso 0.25(3) 1 calc PR C 3
C39C C -0.033(2) 0.1229(10) 0.5042(12) 0.063(5) Uani 0.25(3) 1 d PDU A 3
H39G H -0.0402 0.1073 0.4552 0.094 Uiso 0.25(3) 1 calc PR C 3
H39H H -0.1061 0.1357 0.5078 0.094 Uiso 0.25(3) 1 calc PR C 3
H39I H -0.0010 0.0762 0.5359 0.094 Uiso 0.25(3) 1 calc PR C 3
C40 C 0.1081(2) 0.46942(19) 0.40508(16) 0.0384(6) Uani 1 1 d . . .
H40 H 0.1857 0.4538 0.4310 0.046 Uiso 1 1 calc R A .
C41 C 0.0821(3) 0.5513(2) 0.4363(2) 0.0535(8) Uani 1 1 d . A .
H41A H 0.0897 0.5430 0.4866 0.080 Uiso 1 1 calc R . .
H41B H 0.0068 0.5684 0.4108 0.080 Uiso 1 1 calc R . .
H41C H 0.1331 0.5950 0.4317 0.080 Uiso 1 1 calc R . .
C42 C 0.0984(3) 0.4839(2) 0.32768(19) 0.0586(9) Uani 1 1 d . A .
H42A H 0.1112 0.4310 0.3064 0.088 Uiso 1 1 calc R . .
H42B H 0.1530 0.5253 0.3245 0.088 Uiso 1 1 calc R . .
H42C H 0.0246 0.5046 0.3023 0.088 Uiso 1 1 calc R . .

loop_
_atom_site_aniso_label
_atom_site_aniso_U_11
_atom_site_aniso_U_22
_atom_site_aniso_U_33
_atom_site_aniso_U_23
_atom_site_aniso_U_13
_atom_site_aniso_U_12
Pd1 0.03532(13) 0.03124(14) 0.03727(14) -0.00625(8) 0.00807(9) 0.00009(8)
N2 0.0311(12) 0.0322(12) 0.0324(12) -0.0028(9) 0.0060(9) 0.0030(9)
N3 0.0306(11) 0.0314(12) 0.0366(12) -0.0055(9) 0.0087(9) 0.0009(9)
C1 0.0455(16) 0.0393(17) 0.0426(17) -0.0049(13) 0.0161(13) -0.0050(13)
C2 0.061(2) 0.0443(19) 0.055(2) 0.0066(15) 0.0181(17) 0.0081(16)
C3 0.077(3) 0.052(2) 0.062(2) 0.0113(18) 0.024(2) 0.0072(19)
C4 0.075(3) 0.075(3) 0.062(2) 0.0113(19) 0.030(2) 0.004(2)
C5 0.072(2) 0.058(2) 0.0451(19) -0.0041(16) 0.0258(17) 0.0106(18)
C6 0.0470(18) 0.055(2) 0.054(2) -0.0020(15) 0.0212(16) 0.0061(15)
C7 0.070(2) 0.064(2) 0.044(2) -0.0012(17) 0.0057(17) -0.0023(19)
C8 0.068(2) 0.067(3) 0.073(3) 0.012(2) 0.034(2) 0.031(2)
N1 0.0498(16) 0.0423(16) 0.0622(18) -0.0152(13) 0.0056(13) -0.0005(12)
C9 0.055(3) 0.046(3) 0.043(3) -0.006(3) 0.011(3) -0.007(2)
C10 0.042(2) 0.045(3) 0.035(3) -0.010(2) 0.013(2) -0.013(2)
C11 0.043(2) 0.056(3) 0.035(3) -0.004(2) 0.016(2) -0.009(2)
C12 0.048(2) 0.066(3) 0.045(3) -0.013(2) 0.011(2) -0.018(2)
C13 0.056(3) 0.061(3) 0.055(4) -0.018(3) 0.013(3) -0.023(2)
C14 0.065(3) 0.049(3) 0.058(4) -0.005(3) 0.017(3) -0.012(3)
O1 0.047(2) 0.076(4) 0.058(3) -0.005(3) 0.009(2) -0.019(2)
C15 0.050(4) 0.111(7) 0.092(7) -0.003(6) 0.032(5) -0.016(4)
C9B 0.051(3) 0.047(4) 0.050(4) -0.014(4) 0.012(4) -0.016(3)
C10B 0.047(3) 0.053(4) 0.051(4) -0.013(3) 0.014(3) -0.013(3)
C11B 0.048(3) 0.061(4) 0.045(4) -0.006(3) 0.013(3) -0.013(3)
C12B 0.053(3) 0.068(4) 0.050(3) -0.007(3) 0.007(3) -0.024(3)
C13B 0.063(3) 0.061(3) 0.044(4) -0.008(3) 0.011(3) -0.030(3)
C14B 0.066(4) 0.045(4) 0.044(4) -0.005(3) 0.015(3) -0.014(3)
O1B 0.056(3) 0.079(5) 0.068(5) -0.004(4) 0.002(3) -0.029(3)
C15B 0.052(6) 0.119(9) 0.090(10) -0.012(8) 0.020(7) -0.014(6)
C16 0.0312(13) 0.0263(13) 0.0316(13) 0.0028(10) 0.0070(11) 0.0007(10)
C17 0.0398(16) 0.0406(17) 0.0369(15) -0.0090(12) 0.0049(12) 0.0036(13)
C18 0.0383(15) 0.0429(17) 0.0431(16) -0.0128(13) 0.0093(13) 0.0029(13)
C19 0.0330(14) 0.0351(15) 0.0339(14) -0.0032(11) 0.0022(11) 0.0044(11)
C20 0.0424(16) 0.0380(17) 0.0365(15) -0.0022(12) -0.0011(12) 0.0055(13)
C21 0.055(2) 0.0383(18) 0.0525(19) -0.0031(14) 0.0008(15) 0.0141(15)
C22 0.0422(18) 0.058(2) 0.069(2) -0.0114(18) 0.0057(16) 0.0185(16)
C23 0.0358(17) 0.061(2) 0.072(2) -0.0067(18) 0.0142(16) 0.0073(15)
C24 0.0346(15) 0.0473(18) 0.0475(18) 0.0013(14) 0.0079(13) 0.0063(13)
C25 0.0546(19) 0.0346(17) 0.0485(18) 0.0100(13) 0.0050(14) 0.0039(14)
C26 0.090(3) 0.071(3) 0.053(2) 0.0109(19) 0.018(2) -0.004(2)
C27 0.076(3) 0.046(2) 0.070(3) 0.0051(18) 0.005(2) -0.0095(19)
C28 0.0362(16) 0.048(2) 0.073(2) 0.0083(17) 0.0169(15) 0.0018(14)
C29 0.0474(19) 0.047(2) 0.096(3) -0.0034(19) 0.0183(19) -0.0069(16)
C30 0.063(2) 0.075(3) 0.090(3) 0.016(2) 0.034(2) -0.004(2)
C31 0.0280(13) 0.0333(15) 0.0425(15) -0.0109(12) 0.0112(11) 0.0014(11)
C32 0.0388(16) 0.0377(17) 0.0533(18) -0.0112(14) 0.0186(13) -0.0011(13)
C33 0.0398(17) 0.0469(19) 0.074(2) -0.0208(17) 0.0243(16) -0.0127(15)
C34 0.0304(15) 0.058(2) 0.063(2) -0.0180(17) 0.0060(14) -0.0014(14)
C35 0.0354(15) 0.0496(19) 0.0466(17) -0.0095(14) 0.0045(13) 0.0040(13)
C36 0.0336(14) 0.0379(16) 0.0394(15) -0.0091(12) 0.0075(12) 0.0038(12)
C37 0.0495(19) 0.043(2) 0.084(3) 0.0035(17) 0.0308(19) -0.0039(15)
C38 0.069(7) 0.062(6) 0.058(6) 0.001(5) 0.022(5) -0.003(5)
C39 0.075(7) 0.050(6) 0.093(7) -0.001(5) 0.034(6) 0.013(5)
C38B 0.079(9) 0.052(6) 0.055(6) -0.007(5) -0.005(5) -0.019(6)
C39B 0.085(9) 0.041(5) 0.084(6) -0.010(4) 0.048(6) 0.006(5)
C38C 0.055(9) 0.055(7) 0.061(7) 0.005(6) 0.005(6) -0.012(6)
C39C 0.073(8) 0.045(7) 0.081(8) -0.009(6) 0.040(6) -0.003(6)
C40 0.0314(14) 0.0386(16) 0.0415(16) -0.0022(12) 0.0060(12) 0.0042(12)
C41 0.056(2) 0.0405(18) 0.068(2) -0.0138(16) 0.0259(17) -0.0041(15)
C42 0.077(2) 0.051(2) 0.052(2) -0.0045(16) 0.0254(18) -0.0028(18)

loop_
_atom_type_symbol
_atom_type_description
_atom_type_scat_dispersion_real
_atom_type_scat_dispersion_imag
_atom_type_scat_source
C C 0.0181 0.0091 'International Tables Vol C Tables 4.2.6.8 and 6.1.1.4'
H H 0.0000 0.0000 'International Tables Vol C Tables 4.2.6.8 and 6.1.1.4'
N N 0.0311 0.0180 'International Tables Vol C Tables 4.2.6.8 and 6.1.1.4'
O O 0.0492 0.0322 'International Tables Vol C Tables 4.2.6.8 and 6.1.1.4'
Pd Pd 0.1215 3.9337 'International Tables Vol C Tables 4.2.6.8 and 6.1.1.4'

loop_
_exptl_crystal_face_index_h
_exptl_crystal_face_index_k
_exptl_crystal_face_index_l
_exptl_crystal_face_perp_dist
0.00 -1.00 0.00 0.0980
0.00 1.00 0.00 0.0820
1.00 0.00 -1.00 0.0130
-1.00 0.00 1.00 0.0290
1.00 1.00 2.00 0.1290
-1.00 -1.00 -2.00 0.1180

loop_
_geom_angle_atom_site_label_1
_geom_angle_atom_site_label_2
_geom_angle_atom_site_label_3
_geom_angle
C16 Pd1 N1 161.28(12)
C16 Pd1 C1 89.35(12)
N1 Pd1 C1 109.15(13)
C16 N2 C19 123.7(2)
C16 N2 C17 112.8(2)
C19 N2 C17 121.3(2)
C16 N3 C31 124.4(2)
C16 N3 C18 113.3(2)
C31 N3 C18 122.3(2)
C6 C1 C2 103.8(3)
C6 C1 Pd1 114.9(2)
C2 C1 Pd1 108.3(2)
C6 C1 H1 109.9
C2 C1 H1 109.9
Pd1 C1 H1 109.9
C7 C2 C1 102.9(3)
C7 C2 C3 101.8(3)
C1 C2 C3 105.7(3)
C7 C2 H2 114.9
C1 C2 H2 114.9
C3 C2 H2 114.9
C4 C3 C2 102.2(3)
C4 C3 H3A 111.3
C2 C3 H3A 111.3
C4 C3 H3B 111.3
C2 C3 H3B 111.3
H3A C3 H3B 109.2
C5 C4 C3 103.6(3)
C5 C4 H4A 111.0
C3 C4 H4A 111.0
C5 C4 H4B 111.0
C3 C4 H4B 111.0
H4A C4 H4B 109.0
C4 C5 C7 101.8(3)
C4 C5 C6 109.6(3)
C7 C5 C6 102.3(3)
C4 C5 H5 114.0
C7 C5 H5 114.0
C6 C5 H5 114.0
C8 C6 C1 117.6(3)
C8 C6 C5 113.3(3)
C1 C6 C5 101.5(3)
C8 C6 H6 108.0
C1 C6 H6 108.0
C5 C6 H6 108.0
C2 C7 C5 94.0(3)
C2 C7 H7A 112.9
C5 C7 H7A 112.9
C2 C7 H7B 112.9
C5 C7 H7B 112.9
H7A C7 H7B 110.3
C6 C8 H8A 109.5
C6 C8 H8B 109.5
H8A C8 H8B 109.5
C6 C8 H8C 109.5
H8A C8 H8C 109.5
H8B C8 H8C 109.5
C9B N1 Pd1 122.5(7)
C9 N1 Pd1 124.4(5)
C9B N1 H1A 126(3)
C9 N1 H1A 124(3)
Pd1 N1 H1A 110(3)
C10 C9 C14 120.0
C10 C9 N1 116.7(7)
C14 C9 N1 123.0(7)
C9 C10 C11 120.0
C9 C10 H10A 120.0
C11 C10 H10A 120.0
C10 C11 C12 120.0
C10 C11 H11A 120.0
C12 C11 H11A 120.0
C13 C12 C11 120.0
C13 C12 O1 120.1(7)
C11 C12 O1 119.9(7)
C12 C13 C14 120.0
C12 C13 H13A 120.0
C14 C13 H13A 120.0
C13 C14 C9 120.0
C13 C14 H14A 120.0
C9 C14 H14A 120.0
C12 O1 C15 111.0(8)
C10B C9B C14B 120.0
C10B C9B N1 120.5(11)
C14B C9B N1 118.6(11)
C11B C10B C9B 120.0
C11B C10B H10B 120.0
C9B C10B H10B 120.0
C10B C11B C12B 120.0
C10B C11B H11B 120.0
C12B C11B H11B 120.0
C13B C12B C11B 120.0
C13B C12B O1B 117.6(11)
C11B C12B O1B 121.5(11)
C14B C13B C12B 120.0
C14B C13B H13B 120.0
C12B C13B H13B 120.0
C13B C14B C9B 120.0
C13B C14B H14B 120.0
C9B C14B H14B 120.0
C12B O1B C15B 112.6(10)
O1B C15B H15D 109.5
O1B C15B H15E 109.5
H15D C15B H15E 109.5
O1B C15B H15F 109.5
H15D C15B H15F 109.5
H15E C15B H15F 109.5
N2 C16 N3 107.5(2)
N2 C16 Pd1 130.5(2)
N3 C16 Pd1 121.54(19)
N2 C17 C18 102.6(2)
N2 C17 H17A 111.2
C18 C17 H17A 111.2
N2 C17 H17B 111.2
C18 C17 H17B 111.2
H17A C17 H17B 109.2
N3 C18 C17 102.5(2)
N3 C18 H18A 111.3
C17 C18 H18A 111.3
N3 C18 H18B 111.3
C17 C18 H18B 111.3
H18A C18 H18B 109.2
C24 C19 C20 122.3(3)
C24 C19 N2 118.6(3)
C20 C19 N2 119.1(3)
C21 C20 C19 117.0(3)
C21 C20 C25 120.2(3)
C19 C20 C25 122.7(3)
C22 C21 C20 121.5(3)
C22 C21 H21 119.3
C20 C21 H21 119.3
C23 C22 C21 120.2(3)
C23 C22 H22 119.9
C21 C22 H22 119.9
C22 C23 C24 121.3(3)
C22 C23 H23 119.4
C24 C23 H23 119.4
C19 C24 C23 117.7(3)
C19 C24 C28 122.7(3)
C23 C24 C28 119.5(3)
C20 C25 C27 112.5(3)
C20 C25 C26 110.2(3)
C27 C25 C26 110.8(3)
C20 C25 H25 107.7
C27 C25 H25 107.7
C26 C25 H25 107.7
C25 C26 H26A 109.5
C25 C26 H26B 109.5
H26A C26 H26B 109.5
C25 C26 H26C 109.5
H26A C26 H26C 109.5
H26B C26 H26C 109.5
C25 C27 H27A 109.5
C25 C27 H27B 109.5
H27A C27 H27B 109.5
C25 C27 H27C 109.5
H27A C27 H27C 109.5
H27B C27 H27C 109.5
C24 C28 C30 114.1(3)
C24 C28 C29 109.4(3)
C30 C28 C29 110.4(3)
C24 C28 H28 107.6
C30 C28 H28 107.6
C29 C28 H28 107.6
C28 C29 H29A 109.5
C28 C29 H29B 109.5
H29A C29 H29B 109.5
C28 C29 H29C 109.5
H29A C29 H29C 109.5
H29B C29 H29C 109.5
C28 C30 H30A 109.5
C28 C30 H30B 109.5
H30A C30 H30B 109.5
C28 C30 H30C 109.5
H30A C30 H30C 109.5
H30B C30 H30C 109.5
C36 C31 C32 122.8(3)
C36 C31 N3 118.5(3)
C32 C31 N3 118.6(3)
C31 C32 C33 116.8(3)
C31 C32 C37 122.9(3)
C33 C32 C37 120.3(3)
C34 C33 C32 121.6(3)
C34 C33 H33 119.2
C32 C33 H33 119.2
C33 C34 C35 120.5(3)
C33 C34 H34 119.7
C35 C34 H34 119.7
C34 C35 C36 120.6(3)
C34 C35 H35 119.7
C36 C35 H35 119.7
C31 C36 C35 117.7(3)
C31 C36 C40 123.5(2)
C35 C36 C40 118.8(3)
C32 C37 C39 116.1(7)
C32 C37 C38C 115.3(7)
C39 C37 C38C 127.4(10)
C32 C37 C39B 113.2(6)
C38C C37 C39B 121.9(10)
C32 C37 C38B 111.7(6)
C39 C37 C38B 122.6(9)
C39B C37 C38B 110.6(8)
C32 C37 C39C 111.6(8)
C38C C37 C39C 111.9(9)
C38B C37 C39C 97.3(11)
C32 C37 C38 109.0(5)
C39 C37 C38 110.7(8)
C39B C37 C38 94.8(11)
C39C C37 C38 79.7(15)
C32 C37 H37A 106.8
C39 C37 H37A 106.8
C38C C37 H37A 67.1
C39B C37 H37A 124.5
C38B C37 H37A 87.0
C39C C37 H37A 136.2
C38 C37 H37A 106.8
C32 C37 H37B 106.9
C39 C37 H37B 87.7
C38C C37 H37B 87.5
C39B C37 H37B 106.9
C38B C37 H37B 107.0
C39C C37 H37B 121.8
C38 C37 H37B 125.5
C32 C37 H37C 105.7
C39 C37 H37C 69.8
C38C C37 H37C 105.7
C39B C37 H37C 89.6
C38B C37 H37C 124.2
C39C C37 H37C 105.7
C38 C37 H37C 139.7
C37 C38 H38A 109.5
C37 C38 H38B 109.5
C37 C38 H38C 109.5
C37 C39 H39A 109.5
C37 C39 H39B 109.5
C37 C39 H39C 109.5
C37 C38B H38D 109.5
C37 C38B H38E 109.5
H38D C38B H38E 109.5
C37 C38B H38F 109.5
H38D C38B H38F 109.5
H38E C38B H38F 109.5
C37 C39B H39D 109.5
C37 C39B H39E 109.5
H39D C39B H39E 109.5
C37 C39B H39F 109.5
H39D C39B H39F 109.5
H39E C39B H39F 109.5
C37 C38C H38G 109.5
C37 C38C H38H 109.5
C37 C38C H38I 109.5
C37 C39C H39G 109.5
C37 C39C H39H 109.5
C37 C39C H39I 109.5
C36 C40 C42 112.9(3)
C36 C40 C41 110.3(3)
C42 C40 C41 108.8(3)
C36 C40 H40 108.2
C42 C40 H40 108.2
C41 C40 H40 108.2
C40 C41 H41A 109.5
C40 C41 H41B 109.5
H41A C41 H41B 109.5
C40 C41 H41C 109.5
H41A C41 H41C 109.5
H41B C41 H41C 109.5
C40 C42 H42A 109.5
C40 C42 H42B 109.5
H42A C42 H42B 109.5
C40 C42 H42C 109.5
H42A C42 H42C 109.5
H42B C42 H42C 109.5

loop_
_geom_bond_atom_site_label_1
_geom_bond_atom_site_label_2
_geom_bond_distance
Pd1 C16 1.974(3)
Pd1 N1 2.037(3)
Pd1 C1 2.044(3)
N2 C16 1.343(3)
N2 C19 1.435(4)
N2 C17 1.476(4)
N3 C16 1.350(4)
N3 C31 1.447(3)
N3 C18 1.468(4)
C1 C6 1.545(4)
C1 C2 1.555(5)
C1 H1 1.0000
C2 C7 1.505(5)
C2 C3 1.556(5)
C2 H2 1.0000
C3 C4 1.541(6)
C3 H3A 0.9900
C3 H3B 0.9900
C4 C5 1.513(5)
C4 H4A 0.9900
C4 H4B 0.9900
C5 C7 1.537(6)
C5 C6 1.550(5)
C5 H5 1.0000
C6 C8 1.508(5)
C6 H6 1.0000
C7 H7A 0.9900
C7 H7B 0.9900
C8 H8A 0.9800
C8 H8B 0.9800
C8 H8C 0.9800
N1 C9B 1.397(7)
N1 C9 1.412(5)
N1 H1A 0.8799(10)
C9 C10 1.3900
C9 C14 1.3900
C10 C11 1.3900
C10 H10A 0.9500
C11 C12 1.3900
C11 H11A 0.9500
C12 C13 1.3900
C12 O1 1.421(5)
C13 C14 1.3900
C13 H13A 0.9500
C14 H14A 0.9500
O1 C15 1.458(9)
C15 H15A 0.9800
C15 H15B 0.9800
C15 H15C 0.9800
C9B C10B 1.3900
C9B C14B 1.3900
C10B C11B 1.3900
C10B H10B 0.9500
C11B C12B 1.3900
C11B H11B 0.9500
C12B C13B 1.3900
C12B O1B 1.417(7)
C13B C14B 1.3900
C13B H13B 0.9500
C14B H14B 0.9500
O1B C15B 1.459(11)
C15B H15D 0.9800
C15B H15E 0.9800
C15B H15F 0.9800
C17 C18 1.517(4)
C17 H17A 0.9900
C17 H17B 0.9900
C18 H18A 0.9900
C18 H18B 0.9900
C19 C24 1.391(4)
C19 C20 1.407(4)
C20 C21 1.399(5)
C20 C25 1.507(5)
C21 C22 1.376(6)
C21 H21 0.9500
C22 C23 1.367(6)
C22 H22 0.9500
C23 C24 1.399(5)
C23 H23 0.9500
C24 C28 1.521(5)
C25 C27 1.521(5)
C25 C26 1.542(5)
C25 H25 1.0000
C26 H26A 0.9800
C26 H26B 0.9800
C26 H26C 0.9800
C27 H27A 0.9800
C27 H27B 0.9800
C27 H27C 0.9800
C28 C30 1.524(6)
C28 C29 1.527(5)
C28 H28 1.0000
C29 H29A 0.9800
C29 H29B 0.9800
C29 H29C 0.9800
C30 H30A 0.9800
C30 H30B 0.9800
C30 H30C 0.9800
C31 C36 1.398(4)
C31 C32 1.401(4)
C32 C33 1.401(5)
C32 C37 1.506(5)
C33 C34 1.371(6)
C33 H33 0.9500
C34 C35 1.383(5)
C34 H34 0.9500
C35 C36 1.399(4)
C35 H35 0.9500
C36 C40 1.513(4)
C37 C39 1.510(7)
C37 C38C 1.511(8)
C37 C39B 1.526(7)
C37 C38B 1.529(8)
C37 C39C 1.533(8)
C37 C38 1.548(7)
C37 H37A 1.0000
C37 H37B 1.0000
C37 H37C 0.9999
C38 H38A 0.9800
C38 H38B 0.9800
C38 H38C 0.9800
C39 H39A 0.9800
C39 H39B 0.9800
C39 H39C 0.9800
C38B H38D 0.9800
C38B H38E 0.9800
C38B H38F 0.9800
C39B H39D 0.9800
C39B H39E 0.9800
C39B H39F 0.9800
C38C H38G 0.9800
C38C H38H 0.9800
C38C H38I 0.9800
C39C H39G 0.9800
C39C H39H 0.9800
C39C H39I 0.9800
C40 C42 1.520(5)
C40 C41 1.527(4)
C40 H40 1.0000
C41 H41A 0.9800
C41 H41B 0.9800
C41 H41C 0.9800
C42 H42A 0.9800
C42 H42B 0.9800
C42 H42C 0.9800
